data_7242887
loop_
_publ_author_name
'Kodama, Koichi'
'Takase, Fusato'
'Hirose, Takuji'

_publ_section_title
;
 Direct enantioseparation of axially chiral
 1,1&#x2032;-biaryl-2,2&#x2032;-diols using amidine-based resolving agents
;
_journal_issue 30
_journal_name_full 'RSC Advances'
_journal_page_first 18162
_journal_page_last 18170
_journal_paper_doi 10.1039/D1RA03546K
_journal_volume 11
_journal_year 2021
_chemical_absolute_configuration unk
_chemical_formula_sum 'C13 H13 N3 O3'
_chemical_formula_weight 259.26
_space_group_crystal_system monoclinic
_space_group_IT_number 4
_space_group_name_Hall 'P 2yb'
_space_group_name_H-M_alt 'P 1 21 1'
_atom_sites_solution_hydrogens mixed
_audit_creation_method SHELXL-2013
_audit_update_record
;
2021-01-20 deposited with the CCDC.	2021-05-13 downloaded from the CCDC.
;
_cell_angle_alpha 90
_cell_angle_beta 100.928(2)
_cell_angle_gamma 90
_cell_formula_units_Z 2
_cell_length_a 9.4244(13)
_cell_length_b 5.0509(7)
_cell_length_c 13.2982(18)
_cell_measurement_reflns_used 2516
_cell_measurement_temperature 150(2)
_cell_measurement_theta_max 27.51
_cell_measurement_theta_min 2.44
_cell_volume 621.54(15)
_computing_structure_refinement 'SHELXL-2013 (Sheldrick, 2013)'
_diffrn_ambient_temperature 150(2)
_diffrn_measured_fraction_theta_full 0.968
_diffrn_measured_fraction_theta_max 0.993
_diffrn_measurement_device_type 'Bruker APEX-II CCD'
_diffrn_measurement_method '\f and \w scans'
_diffrn_radiation_type MoK\a
_diffrn_radiation_wavelength 0.71073
_diffrn_reflns_av_R_equivalents 0.0852
_diffrn_reflns_av_unetI/netI 0.0511
_diffrn_reflns_Laue_measured_fraction_full 0.968
_diffrn_reflns_Laue_measured_fraction_max 0.993
_diffrn_reflns_limit_h_max 11
_diffrn_reflns_limit_h_min -8
_diffrn_reflns_limit_k_max 5
_diffrn_reflns_limit_k_min -5
_diffrn_reflns_limit_l_max 15
_diffrn_reflns_limit_l_min -15
_diffrn_reflns_number 2944
_diffrn_reflns_point_group_measured_fraction_full 0.877
_diffrn_reflns_point_group_measured_fraction_max 0.900
_diffrn_reflns_theta_full 25.242
_diffrn_reflns_theta_max 24.987
_diffrn_reflns_theta_min 1.560
_exptl_absorpt_coefficient_mu 0.101
_exptl_absorpt_correction_T_max 0.997
_exptl_absorpt_correction_T_min 0.915
_exptl_absorpt_correction_type multi-scan
_exptl_crystal_colour yellow
_exptl_crystal_density_diffrn 1.385
_exptl_crystal_description needle
_exptl_crystal_F_000 272
_exptl_crystal_size_max 0.230
_exptl_crystal_size_mid 0.070
_exptl_crystal_size_min 0.030
_refine_diff_density_max 0.207
_refine_diff_density_min -0.305
_refine_diff_density_rms 0.057
_refine_ls_abs_structure_details
;
 Flack x determined using 707 quotients [(I+)-(I-)]/[(I+)+(I-)]
 (Parsons and Flack (2004), Acta Cryst. A60, s61).
;
_refine_ls_abs_structure_Flack 1.1(10)
_refine_ls_extinction_method none
_refine_ls_goodness_of_fit_ref 1.037
_refine_ls_hydrogen_treatment mixed
_refine_ls_matrix_type full
_refine_ls_number_parameters 188
_refine_ls_number_reflns 1955
_refine_ls_number_restraints 1
_refine_ls_restrained_S_all 1.037
_refine_ls_R_factor_all 0.0527
_refine_ls_R_factor_gt 0.0518
_refine_ls_shift/su_max 0.000
_refine_ls_shift/su_mean 0.000
_refine_ls_structure_factor_coef Fsqd
_refine_ls_weighting_details 'w=1/[\s^2^(Fo^2^)+(0.1093P)^2^+0.0564P] where P=(Fo^2^+2Fc^2^)/3'
_refine_ls_weighting_scheme calc
_refine_ls_wR_factor_gt 0.1366
_refine_ls_wR_factor_ref 0.1376
_reflns_Friedel_coverage 0.612
_reflns_Friedel_fraction_full 0.759
_reflns_Friedel_fraction_max 0.781
_reflns_number_gt 1891
_reflns_number_total 1955
_reflns_threshold_expression 'I > 2\s(I)'
_cod_data_source_file d1ra03546k2.cif
_cod_data_source_block benzamidine_nitrophenol
_cod_original_sg_symbol_H-M 'P 21'
_cod_database_code 7242887
_shelx_space_group_comment
;
The symmetry employed for this shelxl refinement is uniquely defined
by the following loop, which should always be used as a source of
symmetry information in preference to the above space-group names.
They are only intended as comments.
;
_shelx_estimated_absorpt_t_min 0.977
_shelx_estimated_absorpt_t_max 0.997
_shelxl_version_number 2013-4

loop_
_space_group_symop_operation_xyz
'x, y, z'
'-x, y+1/2, -z'

loop_
_atom_site_label
_atom_site_type_symbol
_atom_site_fract_x
_atom_site_fract_y
_atom_site_fract_z
_atom_site_U_iso_or_equiv
_atom_site_adp_type
_atom_site_occupancy
_atom_site_site_symmetry_order
_atom_site_calc_flag
_atom_site_refinement_flags_posn
_atom_site_refinement_flags_adp
_atom_site_refinement_flags_occupancy
_atom_site_disorder_assembly
_atom_site_disorder_group
O1 O 1.3862(2) 0.9414(5) 0.61032(15) 0.0296(5) Uani 1 1 d . . . . .
N5 N 1.0316(2) 0.1974(5) 0.74160(19) 0.0258(6) Uani 1 1 d . . . . .
N1 N 0.5732(3) 0.3346(5) 0.58942(19) 0.0249(6) Uani 1 1 d . . . . .
O2 O 0.9443(2) 0.0772(5) 0.67494(16) 0.0363(6) Uani 1 1 d . . . . .
O3 O 1.0410(2) 0.1506(5) 0.83369(15) 0.0372(6) Uani 1 1 d . . . . .
C2 C 1.1134(3) 0.4385(6) 0.6041(2) 0.0236(6) Uani 1 1 d . . . . .
H1 H 1.0469 0.3410 0.5553 0.028 Uiso 1 1 calc R U . . .
C3 C 0.6861(3) 0.4815(6) 0.7604(2) 0.0241(7) Uani 1 1 d . . . . .
C15 C 1.2009(3) 0.6234(7) 0.5726(2) 0.0238(6) Uani 1 1 d . . . . .
H2 H 1.1935 0.6537 0.5013 0.029 Uiso 1 1 calc R U . . .
C4 C 1.1222(3) 0.3935(6) 0.7088(2) 0.0236(7) Uani 1 1 d . . . . .
N4 N 0.7439(3) 0.6556(5) 0.6021(2) 0.0273(6) Uani 1 1 d . . . . .
C6 C 1.3027(3) 0.7721(6) 0.6426(2) 0.0236(7) Uani 1 1 d . . . . .
C7 C 0.6663(3) 0.4914(6) 0.6466(2) 0.0218(6) Uani 1 1 d . . . . .
C8 C 1.2192(3) 0.5361(7) 0.7807(2) 0.0321(8) Uani 1 1 d . . . . .
H3 H 1.2244 0.5045 0.8518 0.039 Uiso 1 1 calc R U . . .
C9 C 1.3074(3) 0.7228(7) 0.7488(2) 0.0329(8) Uani 1 1 d . . . . .
H4 H 1.3725 0.8206 0.7984 0.040 Uiso 1 1 calc R U . . .
C10 C 0.7842(4) 0.6453(9) 0.8209(3) 0.0438(9) Uani 1 1 d . . . . .
H5 H 0.8386 0.7685 0.7897 0.053 Uiso 1 1 calc R U . . .
C11 C 0.7242(4) 0.4601(9) 0.9724(2) 0.0420(9) Uani 1 1 d . . . . .
H6 H 0.7365 0.4540 1.0449 0.050 Uiso 1 1 calc R U . . .
C12 C 0.6068(5) 0.3068(9) 0.8070(3) 0.0509(11) Uani 1 1 d . . . . .
H7 H 0.5385 0.1929 0.7666 0.061 Uiso 1 1 calc R U . . .
C13 C 0.8041(5) 0.6320(10) 0.9265(3) 0.0519(11) Uani 1 1 d . . . . .
H8 H 0.8736 0.7428 0.9674 0.062 Uiso 1 1 calc R U . . .
C14 C 0.6268(6) 0.2973(11) 0.9134(3) 0.0636(14) Uani 1 1 d . . . . .
H9 H 0.5721 0.1762 0.9453 0.076 Uiso 1 1 calc R U . . .
H10 H 0.813(4) 0.780(8) 0.638(3) 0.028(8) Uiso 1 1 d . . . . .
H13 H 0.512(4) 0.222(9) 0.615(3) 0.043(11) Uiso 1 1 d . . . . .
H12 H 0.572(4) 0.355(8) 0.521(3) 0.040(10) Uiso 1 1 d . . . . .
H11 H 0.721(5) 0.670(10) 0.530(4) 0.053(12) Uiso 1 1 d . . . . .

loop_
_atom_site_aniso_label
_atom_site_aniso_U_11
_atom_site_aniso_U_22
_atom_site_aniso_U_33
_atom_site_aniso_U_23
_atom_site_aniso_U_13
_atom_site_aniso_U_12
O1 0.0352(11) 0.0330(12) 0.0217(11) -0.0030(10) 0.0080(8) -0.0127(10)
N5 0.0257(12) 0.0293(15) 0.0218(14) 0.0035(11) 0.0024(9) -0.0028(10)
N1 0.0278(12) 0.0291(13) 0.0179(13) -0.0021(12) 0.0050(9) -0.0046(10)
O2 0.0374(12) 0.0431(15) 0.0251(11) 0.0033(10) -0.0025(9) -0.0180(10)
O3 0.0432(13) 0.0495(15) 0.0187(11) 0.0070(11) 0.0052(9) -0.0130(11)
C2 0.0217(12) 0.0287(15) 0.0191(14) -0.0010(13) 0.0002(10) -0.0030(12)
C3 0.0247(13) 0.0285(16) 0.0193(14) 0.0000(13) 0.0044(10) 0.0015(12)
C15 0.0263(13) 0.0316(16) 0.0132(12) 0.0003(13) 0.0033(10) 0.0015(11)
C4 0.0243(14) 0.0268(16) 0.0194(14) 0.0005(12) 0.0039(10) -0.0006(11)
N4 0.0309(13) 0.0313(15) 0.0192(12) 0.0024(12) 0.0035(10) -0.0062(11)
C6 0.0254(13) 0.0251(16) 0.0212(14) -0.0002(12) 0.0064(10) -0.0012(11)
C7 0.0199(12) 0.0235(15) 0.0221(13) 0.0002(12) 0.0043(10) 0.0031(10)
C8 0.0387(17) 0.042(2) 0.0156(13) -0.0006(14) 0.0037(12) -0.0108(14)
C9 0.0384(16) 0.0416(19) 0.0174(15) -0.0066(14) 0.0018(12) -0.0144(14)
C10 0.055(2) 0.052(2) 0.0247(16) 0.0000(18) 0.0072(14) -0.0250(18)
C11 0.053(2) 0.053(2) 0.0196(15) 0.0015(17) 0.0053(13) -0.0065(18)
C12 0.067(2) 0.060(2) 0.0248(17) 0.0006(19) 0.0039(16) -0.034(2)
C13 0.065(2) 0.066(3) 0.0219(17) -0.0057(19) 0.0018(15) -0.026(2)
C14 0.085(3) 0.081(3) 0.0251(18) 0.009(2) 0.0113(18) -0.042(3)

loop_
_atom_type_symbol
_atom_type_description
_atom_type_scat_dispersion_real
_atom_type_scat_dispersion_imag
_atom_type_scat_source
C C 0.0033 0.0016 'International Tables Vol C Tables 4.2.6.8 and 6.1.1.4'
H H 0.0000 0.0000 'International Tables Vol C Tables 4.2.6.8 and 6.1.1.4'
N N 0.0061 0.0033 'International Tables Vol C Tables 4.2.6.8 and 6.1.1.4'
O O 0.0106 0.0060 'International Tables Vol C Tables 4.2.6.8 and 6.1.1.4'

loop_
_geom_angle_atom_site_label_1
_geom_angle_atom_site_label_2
_geom_angle_atom_site_label_3
_geom_angle
_geom_angle_site_symmetry_1
_geom_angle_site_symmetry_3
_geom_angle_publ_flag
O3 N5 O2 121.7(2) . . ?
O3 N5 C4 120.1(2) . . ?
O2 N5 C4 118.2(2) . . ?
C7 N1 H13 124(3) . . ?
C7 N1 H12 113(2) . . ?
H13 N1 H12 123(4) . . ?
C15 C2 C4 119.5(3) . . ?
C15 C2 H1 120.3 . . ?
C4 C2 H1 120.3 . . ?
C12 C3 C10 118.8(3) . . ?
C12 C3 C7 120.3(3) . . ?
C10 C3 C7 120.9(3) . . ?
C2 C15 C6 122.3(2) . . ?
C2 C15 H2 118.8 . . ?
C6 C15 H2 118.8 . . ?
C8 C4 C2 120.6(3) . . ?
C8 C4 N5 120.1(3) . . ?
C2 C4 N5 119.4(3) . . ?
C7 N4 H10 124(2) . . ?
C7 N4 H11 118(3) . . ?
H10 N4 H11 117(4) . . ?
O1 C6 C15 120.8(3) . . ?
O1 C6 C9 122.6(3) . . ?
C15 C6 C9 116.6(3) . . ?
N1 C7 N4 119.1(3) . . ?
N1 C7 C3 120.6(3) . . ?
N4 C7 C3 120.3(3) . . ?
C9 C8 C4 119.9(3) . . ?
C9 C8 H3 120.0 . . ?
C4 C8 H3 120.0 . . ?
C8 C9 C6 121.2(3) . . ?
C8 C9 H4 119.4 . . ?
C6 C9 H4 119.4 . . ?
C3 C10 C13 120.7(3) . . ?
C3 C10 H5 119.7 . . ?
C13 C10 H5 119.7 . . ?
C13 C11 C14 119.6(3) . . ?
C13 C11 H6 120.2 . . ?
C14 C11 H6 120.2 . . ?
C3 C12 C14 119.9(3) . . ?
C3 C12 H7 120.0 . . ?
C14 C12 H7 120.0 . . ?
C11 C13 C10 120.3(3) . . ?
C11 C13 H8 119.9 . . ?
C10 C13 H8 119.9 . . ?
C11 C14 C12 120.7(4) . . ?
C11 C14 H9 119.7 . . ?
C12 C14 H9 119.7 . . ?

loop_
_geom_bond_atom_site_label_1
_geom_bond_atom_site_label_2
_geom_bond_distance
_geom_bond_site_symmetry_2
_geom_bond_publ_flag
O1 C6 1.289(4) . ?
N5 O3 1.234(3) . ?
N5 O2 1.247(3) . ?
N5 C4 1.429(4) . ?
N1 C7 1.313(4) . ?
N1 H13 0.92(5) . ?
N1 H12 0.92(4) . ?
C2 C15 1.364(4) . ?
C2 C4 1.397(4) . ?
C2 H1 0.9500 . ?
C3 C12 1.377(5) . ?
C3 C10 1.380(5) . ?
C3 C7 1.489(4) . ?
C15 C6 1.419(4) . ?
C15 H2 0.9500 . ?
C4 C8 1.392(4) . ?
N4 C7 1.318(4) . ?
N4 H10 0.96(4) . ?
N4 H11 0.94(5) . ?
C6 C9 1.426(4) . ?
C8 C9 1.377(5) . ?
C8 H3 0.9500 . ?
C9 H4 0.9500 . ?
C10 C13 1.383(5) . ?
C10 H5 0.9500 . ?
C11 C13 1.366(6) . ?
C11 C14 1.364(6) . ?
C11 H6 0.9500 . ?
C12 C14 1.393(5) . ?
C12 H7 0.9500 . ?
C13 H8 0.9500 . ?
C14 H9 0.9500 . ?

loop_
_geom_torsion_atom_site_label_1
_geom_torsion_atom_site_label_2
_geom_torsion_atom_site_label_3
_geom_torsion_atom_site_label_4
_geom_torsion
_geom_torsion_site_symmetry_1
_geom_torsion_site_symmetry_2
_geom_torsion_site_symmetry_3
_geom_torsion_site_symmetry_4
_geom_torsion_publ_flag
C4 C2 C15 C6 0.6(5) . . . . ?
C15 C2 C4 C8 0.2(5) . . . . ?
C15 C2 C4 N5 -179.3(3) . . . . ?
O3 N5 C4 C8 -1.4(4) . . . . ?
O2 N5 C4 C8 178.7(3) . . . . ?
O3 N5 C4 C2 178.1(3) . . . . ?
O2 N5 C4 C2 -1.8(4) . . . . ?
C2 C15 C6 O1 178.5(3) . . . . ?
C2 C15 C6 C9 -1.3(5) . . . . ?
C12 C3 C7 N1 0.1(5) . . . . ?
C10 C3 C7 N1 179.8(3) . . . . ?
C12 C3 C7 N4 -178.9(3) . . . . ?
C10 C3 C7 N4 0.8(5) . . . . ?
C2 C4 C8 C9 -0.1(5) . . . . ?
N5 C4 C8 C9 179.3(3) . . . . ?
C4 C8 C9 C6 -0.7(5) . . . . ?
O1 C6 C9 C8 -178.4(3) . . . . ?
C15 C6 C9 C8 1.3(5) . . . . ?
C12 C3 C10 C13 0.9(6) . . . . ?
C7 C3 C10 C13 -178.8(4) . . . . ?
C10 C3 C12 C14 -0.2(7) . . . . ?
C7 C3 C12 C14 179.5(4) . . . . ?
C14 C11 C13 C10 1.4(7) . . . . ?
C3 C10 C13 C11 -1.5(7) . . . . ?
C13 C11 C14 C12 -0.8(8) . . . . ?
C3 C12 C14 C11 0.2(8) . . . . ?
